data_7223421
loop_
_publ_author_name
'Shah, Tariq A.'
'Ahmad, Zubair'
'Mir, Niyaz A.'
'Muneer, Mohammad'
'Ahmad, Musheer'
'Rath, Nigam P.'

_publ_section_title
;
 One step synthesis of highly functionalized thiazolo[3,2-
 b][1,2,4]triazole, triazolo[1,5-a]pyrimidine and triazolo[3,4-
 b][1,3,4]thiadiazine&#x2020;
;
_journal_name_full 'RSC Adv.'
_journal_paper_doi 10.1039/C5RA21270G
_journal_year 2015
_chemical_formula_moiety 'C24 H16 N4 O S'
_chemical_formula_sum 'C24 H16 N4 O S'
_chemical_formula_weight 408.47
_chemical_melting_point 514.5(5)
_chemical_name_systematic '2-(3,6-diphenyl-7H-[1,2,4]triazolo[3,4-b][1,3,4]thiadiazin-7-ylidene)-1-phenylethanone (24)'
_space_group_IT_number 14
_symmetry_cell_setting monoclinic
_symmetry_space_group_name_Hall '-P 2yn'
_symmetry_space_group_name_H-M 'P 1 21/n 1'
_atom_sites_solution_hydrogens geom
_atom_sites_solution_primary direct
_atom_sites_solution_secondary difmap
_audit_creation_method SHELXL-97
_audit_update_record
;
2015-07-06 deposited with the CCDC.
2015-12-02 downloaded from the CCDC.
;
_cell_angle_alpha 90.00
_cell_angle_beta 95.50
_cell_angle_gamma 90.00
_cell_formula_units_Z 4
_cell_length_a 6.992
_cell_length_b 14.617
_cell_length_c 19.051
_cell_measurement_temperature 150(2)
_cell_volume 1938.088
_computing_structure_refinement 'SHELXL-97 (Sheldrick, 2008)'
_diffrn_ambient_temperature 150(2)
_diffrn_measured_fraction_theta_full 0.999
_diffrn_measured_fraction_theta_max 0.999
_diffrn_measurement_device_type 'Rigaku Mercury 375R/M CCD (XtaLAB mini)'
_diffrn_radiation_monochromator graphite
_diffrn_radiation_source 'fine-focus sealed tube'
_diffrn_radiation_type MoK\a
_diffrn_radiation_wavelength 0.71073
_diffrn_reflns_av_R_equivalents 0.1046
_diffrn_reflns_av_sigmaI/netI 0.0626
_diffrn_reflns_limit_h_max 9
_diffrn_reflns_limit_h_min -9
_diffrn_reflns_limit_k_max 19
_diffrn_reflns_limit_k_min -19
_diffrn_reflns_limit_l_max 24
_diffrn_reflns_limit_l_min -24
_diffrn_reflns_number 20237
_diffrn_reflns_theta_full 27.56
_diffrn_reflns_theta_max 27.56
_diffrn_reflns_theta_min 1.76
_exptl_absorpt_coefficient_mu 0.192
_exptl_absorpt_correction_type none
_exptl_crystal_colour Green
_exptl_crystal_density_diffrn 1.400
_exptl_crystal_density_meas 1.400
_exptl_crystal_density_method 'not measured'
_exptl_crystal_description Block
_exptl_crystal_F_000 848.0
_exptl_crystal_recrystallization_method 'Re-crystallisation from solvent: acetonitrile'
_exptl_crystal_size_max 0.869
_exptl_crystal_size_mid 0.193
_exptl_crystal_size_min 0.189
_refine_diff_density_max 0.370
_refine_diff_density_min -0.779
_refine_diff_density_rms 0.156
_refine_ls_extinction_method none
_refine_ls_goodness_of_fit_ref 1.173
_refine_ls_hydrogen_treatment mixed
_refine_ls_matrix_type full
_refine_ls_number_parameters 275
_refine_ls_number_reflns 4460
_refine_ls_number_restraints 0
_refine_ls_restrained_S_all 1.173
_refine_ls_R_factor_all 0.0642
_refine_ls_R_factor_gt 0.0541
_refine_ls_shift/su_max 0.000
_refine_ls_shift/su_mean 0.000
_refine_ls_structure_factor_coef Fsqd
_refine_ls_weighting_details 'calc w=1/[\s^2^(Fo^2^)+(0.0821P)^2^+0.5738P] where P=(Fo^2^+2Fc^2^)/3'
_refine_ls_weighting_scheme calc
_refine_ls_wR_factor_gt 0.1520
_refine_ls_wR_factor_ref 0.1726
_reflns_number_gt 3891
_reflns_number_total 4460
_reflns_threshold_expression >2\s(I)
_cod_data_source_file c5ra21270g2.cif
_cod_data_source_block datam
_cod_depositor_comments
;
The following automatic conversions were performed:

'_chemical_melting_point' value '514-515' was changed to '514.5(5)' -
the average value was taken and precision was estimated.

'_symmetry_cell_setting' value 'Monoclinic' changed to 'monoclinic'
according to
/usr/data/users/saulius/crontab/automatic-downloads/rss-feeds/RSC/lib/dictionaries/cif_core.dic
dictionary named 'cif_core.dic' version 2.4.2 from 2011-04-26.

'_exptl_absorpt_correction_type' value 'None' changed to 'none'
according to
/usr/data/users/saulius/crontab/automatic-downloads/rss-feeds/RSC/lib/dictionaries/cif_core.dic
dictionary named 'cif_core.dic' version 2.4.2 from 2011-04-26.

Automatic conversion script
Id: cif_fix_values 4268 2015-11-12 08:31:59Z antanas 
;
_cod_original_cell_volume 1938.1
_cod_original_sg_symbol_H-M 'P 21/n'
_cod_database_code 7223421

loop_
_symmetry_equiv_pos_as_xyz
'x, y, z'
'-x+1/2, y+1/2, -z+1/2'
'-x, -y, -z'
'x-1/2, -y-1/2, z-1/2'

loop_
_atom_site_label
_atom_site_type_symbol
_atom_site_fract_x
_atom_site_fract_y
_atom_site_fract_z
_atom_site_U_iso_or_equiv
_atom_site_adp_type
_atom_site_occupancy
_atom_site_symmetry_multiplicity
_atom_site_calc_flag
_atom_site_refinement_flags
S1 S 0.76280(7) 0.02855(3) 0.95824(3) 0.02808(17) Uani 1 1 d .
O1 O 0.8489(2) 0.00869(11) 0.82597(8) 0.0358(3) Uani 1 1 d .
N1 N 0.7283(2) -0.04072(10) 1.09040(9) 0.0249(3) Uani 1 1 d .
C1 C 0.7767(2) -0.09087(13) 0.94901(10) 0.0248(4) Uani 1 1 d .
C10 C 0.7489(2) -0.15287(13) 1.00831(10) 0.0241(4) Uani 1 1 d .
C17 C 0.7257(3) 0.03327(12) 1.04677(11) 0.0275(4) Uani 1 1 d .
C3 C 0.8373(3) -0.07511(14) 0.82277(10) 0.0283(4) Uani 1 1 d .
N4 N 0.6734(3) 0.08100(12) 1.15175(10) 0.0340(4) Uani 1 1 d .
N2 N 0.7290(2) -0.13175(10) 1.07311(8) 0.0255(3) Uani 1 1 d .
C11 C 0.7464(3) -0.25396(13) 0.99702(9) 0.0242(4) Uani 1 1 d .
C16 C 0.8796(3) -0.30684(14) 1.03717(11) 0.0321(4) Uani 1 1 d .
H16 H 0.9732 -0.2792 1.0681 0.039 Uiso 1 1 calc R
C4 C 0.8485(3) -0.12595(14) 0.75581(10) 0.0284(4) Uani 1 1 d .
N3 N 0.6934(3) 0.10809(12) 1.08219(10) 0.0340(4) Uani 1 1 d .
C12 C 0.6059(3) -0.29521(14) 0.95101(10) 0.0292(4) Uani 1 1 d .
H12 H 0.5162 -0.2596 0.9241 0.035 Uiso 1 1 calc R
C5 C 0.7773(3) -0.21449(14) 0.74616(11) 0.0325(4) Uani 1 1 d .
H5 H 0.7193 -0.2429 0.7823 0.039 Uiso 1 1 calc R
C13 C 0.6000(3) -0.38979(14) 0.94543(11) 0.0348(5) Uani 1 1 d .
H13 H 0.5063 -0.4179 0.9148 0.042 Uiso 1 1 calc R
C18 C 0.6934(3) -0.00802(15) 1.15583(11) 0.0289(4) Uani 1 1 d .
C7 C 0.8801(3) -0.21907(17) 0.63020(11) 0.0387(5) Uani 1 1 d .
H7 H 0.8926 -0.2503 0.5883 0.046 Uiso 1 1 calc R
C14 C 0.7338(3) -0.44206(15) 0.98547(12) 0.0378(5) Uani 1 1 d .
H14 H 0.7299 -0.5055 0.9817 0.045 Uiso 1 1 calc R
C24 C 0.5698(3) -0.03294(15) 1.27130(12) 0.0355(5) Uani 1 1 d .
H24 H 0.5077 0.0233 1.2661 0.043 Uiso 1 1 calc R
C9 C 0.9337(3) -0.08384(16) 0.70102(11) 0.0359(5) Uani 1 1 d .
H9 H 0.9793 -0.0242 0.7061 0.043 Uiso 1 1 calc R
C6 C 0.7916(3) -0.26085(16) 0.68343(11) 0.0360(5) Uani 1 1 d .
H6 H 0.7420 -0.3196 0.6773 0.043 Uiso 1 1 calc R
C2 C 0.8122(3) -0.12822(14) 0.88655(10) 0.0290(4) Uani 1 1 d .
C20 C 0.7773(3) -0.14714(14) 1.22904(11) 0.0329(4) Uani 1 1 d .
H20 H 0.8545 -0.1679 1.1952 0.039 Uiso 1 1 calc R
C19 C 0.6809(3) -0.06439(14) 1.21918(10) 0.0281(4) Uani 1 1 d .
C21 C 0.7593(3) -0.19884(16) 1.28867(12) 0.0385(5) Uani 1 1 d .
H21 H 0.8233 -0.2545 1.2947 0.046 Uiso 1 1 calc R
C15 C 0.8728(3) -0.40122(15) 1.03094(12) 0.0391(5) Uani 1 1 d .
H15 H 0.9626 -0.4371 1.0576 0.047 Uiso 1 1 calc R
C22 C 0.6460(3) -0.16801(18) 1.33964(12) 0.0411(5) Uani 1 1 d .
H22 H 0.6334 -0.2029 1.3797 0.049 Uiso 1 1 calc R
C23 C 0.5523(3) -0.08535(19) 1.33059(12) 0.0421(5) Uani 1 1 d .
H23 H 0.4764 -0.0646 1.3648 0.050 Uiso 1 1 calc R
C8 C 0.9500(3) -0.13128(17) 0.63887(12) 0.0402(5) Uani 1 1 d .
H8 H 1.0089 -0.1035 0.6026 0.048 Uiso 1 1 calc R
H2 H 0.820(3) -0.1938(16) 0.8832(12) 0.028(6) Uiso 1 1 d .

loop_
_atom_site_aniso_label
_atom_site_aniso_U_11
_atom_site_aniso_U_22
_atom_site_aniso_U_33
_atom_site_aniso_U_23
_atom_site_aniso_U_13
_atom_site_aniso_U_12
S1 0.0286(3) 0.0209(3) 0.0340(3) 0.00469(17) -0.0008(2) 0.00022(16)
O1 0.0426(8) 0.0309(8) 0.0337(8) 0.0045(6) 0.0031(6) -0.0024(6)
N1 0.0268(8) 0.0196(8) 0.0277(8) -0.0019(6) -0.0004(6) 0.0007(6)
C1 0.0225(8) 0.0224(9) 0.0289(9) 0.0052(7) -0.0009(7) 0.0007(7)
C10 0.0254(9) 0.0204(9) 0.0258(9) 0.0012(7) -0.0006(7) 0.0006(6)
C17 0.0234(9) 0.0188(9) 0.0395(11) 0.0017(7) -0.0022(8) -0.0001(6)
C3 0.0260(9) 0.0296(10) 0.0291(9) 0.0058(8) 0.0003(7) -0.0006(7)
N4 0.0365(9) 0.0267(9) 0.0386(10) -0.0055(7) 0.0020(7) 0.0031(7)
N2 0.0299(8) 0.0179(7) 0.0280(8) -0.0005(6) -0.0005(6) 0.0008(6)
C11 0.0315(9) 0.0196(9) 0.0222(8) 0.0011(6) 0.0067(7) 0.0014(7)
C16 0.0362(10) 0.0290(10) 0.0306(10) 0.0024(8) 0.0005(8) 0.0052(8)
C4 0.0249(9) 0.0330(10) 0.0271(9) 0.0061(8) 0.0016(7) 0.0019(7)
N3 0.0366(9) 0.0226(9) 0.0423(10) -0.0026(7) 0.0017(7) 0.0031(7)
C12 0.0356(10) 0.0249(10) 0.0269(9) 0.0001(7) 0.0016(8) 0.0008(8)
C5 0.0346(10) 0.0339(11) 0.0292(10) 0.0070(8) 0.0039(8) -0.0020(8)
C13 0.0436(11) 0.0270(10) 0.0354(11) -0.0068(8) 0.0113(9) -0.0048(8)
C18 0.0255(9) 0.0288(10) 0.0316(10) -0.0060(8) -0.0016(7) 0.0024(8)
C7 0.0390(11) 0.0466(13) 0.0307(10) -0.0010(9) 0.0045(8) 0.0075(10)
C14 0.0487(12) 0.0207(10) 0.0467(13) -0.0004(9) 0.0194(10) 0.0029(9)
C24 0.0326(10) 0.0397(12) 0.0338(11) -0.0121(9) 0.0012(8) 0.0021(8)
C9 0.0383(11) 0.0362(11) 0.0337(11) 0.0089(9) 0.0053(8) -0.0045(9)
C6 0.0410(11) 0.0329(11) 0.0337(11) -0.0007(8) 0.0018(9) 0.0015(9)
C2 0.0296(9) 0.0258(10) 0.0313(10) 0.0051(8) 0.0015(7) 0.0009(7)
C20 0.0378(11) 0.0316(11) 0.0288(10) -0.0034(8) 0.0006(8) 0.0038(8)
C19 0.0273(9) 0.0290(10) 0.0270(9) -0.0058(7) -0.0021(7) -0.0001(7)
C21 0.0465(12) 0.0333(11) 0.0338(11) 0.0002(9) -0.0057(9) -0.0008(9)
C15 0.0468(12) 0.0268(11) 0.0446(12) 0.0092(9) 0.0095(10) 0.0134(9)
C22 0.0443(12) 0.0491(14) 0.0291(11) 0.0008(9) -0.0008(9) -0.0136(11)
C23 0.0402(11) 0.0549(15) 0.0316(11) -0.0126(10) 0.0060(9) -0.0070(10)
C8 0.0420(12) 0.0501(14) 0.0296(11) 0.0056(9) 0.0101(9) -0.0019(10)

loop_
_atom_type_symbol
_atom_type_description
_atom_type_scat_dispersion_real
_atom_type_scat_dispersion_imag
_atom_type_scat_source
C C 0.0033 0.0016 'International Tables Vol C Tables 4.2.6.8 and 6.1.1.4'
H H 0.0000 0.0000 'International Tables Vol C Tables 4.2.6.8 and 6.1.1.4'
N N 0.0061 0.0033 'International Tables Vol C Tables 4.2.6.8 and 6.1.1.4'
O O 0.0106 0.0060 'International Tables Vol C Tables 4.2.6.8 and 6.1.1.4'
S S 0.1246 0.1234 'International Tables Vol C Tables 4.2.6.8 and 6.1.1.4'

loop_
_geom_angle_atom_site_label_1
_geom_angle_atom_site_label_2
_geom_angle_atom_site_label_3
_geom_angle
C17 S1 C1 98.72(9)
C17 N1 N2 128.58(16)
C17 N1 C18 106.45(16)
N2 N1 C18 123.97(17)
C2 C1 C10 118.29(17)
C2 C1 S1 120.32(15)
C10 C1 S1 121.39(14)
N2 C10 C1 128.20(17)
N2 C10 C11 111.90(16)
C1 C10 C11 119.89(16)
N3 C17 N1 109.86(19)
N3 C17 S1 125.55(16)
N1 C17 S1 124.59(15)
O1 C3 C2 119.94(18)
O1 C3 C4 122.20(17)
C2 C3 C4 117.86(18)
C18 N4 N3 108.46(16)
C10 N2 N1 117.67(16)
C16 C11 C12 120.28(18)
C16 C11 C10 118.38(17)
C12 C11 C10 121.19(16)
C11 C16 C15 119.6(2)
C11 C16 H16 120.2
C15 C16 H16 120.2
C5 C4 C9 118.98(19)
C5 C4 C3 122.06(17)
C9 C4 C3 118.95(19)
C17 N3 N4 106.70(17)
C13 C12 C11 119.64(19)
C13 C12 H12 120.2
C11 C12 H12 120.2
C6 C5 C4 120.93(19)
C6 C5 H5 119.5
C4 C5 H5 119.5
C14 C13 C12 119.7(2)
C14 C13 H13 120.1
C12 C13 H13 120.1
N4 C18 N1 108.53(17)
N4 C18 C19 126.20(18)
N1 C18 C19 125.27(18)
C8 C7 C6 120.2(2)
C8 C7 H7 119.9
C6 C7 H7 119.9
C15 C14 C13 120.6(2)
C15 C14 H14 119.7
C13 C14 H14 119.7
C23 C24 C19 119.9(2)
C23 C24 H24 120.0
C19 C24 H24 120.0
C8 C9 C4 119.7(2)
C8 C9 H9 120.2
C4 C9 H9 120.2
C7 C6 C5 119.5(2)
C7 C6 H6 120.3
C5 C6 H6 120.3
C1 C2 C3 124.16(19)
C1 C2 H2 118.5(13)
C3 C2 H2 117.4(13)
C21 C20 C19 120.5(2)
C21 C20 H20 119.8
C19 C20 H20 119.8
C20 C19 C24 119.1(2)
C20 C19 C18 122.19(18)
C24 C19 C18 118.69(19)
C20 C21 C22 120.1(2)
C20 C21 H21 119.9
C22 C21 H21 119.9
C14 C15 C16 120.2(2)
C14 C15 H15 119.9
C16 C15 H15 119.9
C23 C22 C21 119.6(2)
C23 C22 H22 120.2
C21 C22 H22 120.2
C22 C23 C24 120.7(2)
C22 C23 H23 119.6
C24 C23 H23 119.6
C7 C8 C9 120.7(2)
C7 C8 H8 119.6
C9 C8 H8 119.6

loop_
_geom_bond_atom_site_label_1
_geom_bond_atom_site_label_2
_geom_bond_distance
S1 C17 1.732(2)
S1 C1 1.758(2)
O1 C3 1.229(3)
N1 C17 1.363(2)
N1 N2 1.371(2)
N1 C18 1.378(3)
C1 C2 1.354(3)
C1 C10 1.475(3)
C10 N2 1.293(2)
C10 C11 1.493(3)
C17 N3 1.316(3)
C3 C2 1.467(3)
C3 C4 1.485(3)
N4 C18 1.310(3)
N4 N3 1.403(3)
C11 C16 1.383(3)
C11 C12 1.390(3)
C16 C15 1.385(3)
C16 H16 0.9300
C4 C5 1.392(3)
C4 C9 1.394(3)
C12 C13 1.387(3)
C12 H12 0.9300
C5 C6 1.386(3)
C5 H5 0.9300
C13 C14 1.380(3)
C13 H13 0.9300
C18 C19 1.471(3)
C7 C8 1.377(3)
C7 C6 1.380(3)
C7 H7 0.9300
C14 C15 1.375(3)
C14 H14 0.9300
C24 C23 1.380(3)
C24 C19 1.396(3)
C24 H24 0.9300
C9 C8 1.386(3)
C9 H9 0.9300
C6 H6 0.9300
C2 H2 0.96(2)
C20 C21 1.380(3)
C20 C19 1.389(3)
C20 H20 0.9300
C21 C22 1.386(3)
C21 H21 0.9300
C15 H15 0.9300
C22 C23 1.377(4)
C22 H22 0.9300
C23 H23 0.9300
C8 H8 0.9300

loop_
_geom_torsion_atom_site_label_1
_geom_torsion_atom_site_label_2
_geom_torsion_atom_site_label_3
_geom_torsion_atom_site_label_4
_geom_torsion
C17 S1 C1 C2 -177.84(15)
C17 S1 C1 C10 2.58(16)
C2 C1 C10 N2 174.00(19)
S1 C1 C10 N2 -6.4(3)
C2 C1 C10 C11 -4.4(3)
S1 C1 C10 C11 175.21(13)
N2 N1 C17 N3 169.45(17)
C18 N1 C17 N3 0.7(2)
N2 N1 C17 S1 -11.3(3)
C18 N1 C17 S1 179.88(14)
C1 S1 C17 N3 -175.88(18)
C1 S1 C17 N1 5.02(18)
C1 C10 N2 N1 1.7(3)
C11 C10 N2 N1 -179.81(15)
C17 N1 N2 C10 7.7(3)
C18 N1 N2 C10 174.69(17)
N2 C10 C11 C16 -57.1(2)
C1 C10 C11 C16 121.52(19)
N2 C10 C11 C12 118.45(19)
C1 C10 C11 C12 -62.9(2)
C12 C11 C16 C15 0.4(3)
C10 C11 C16 C15 175.98(18)
O1 C3 C4 C5 -159.40(19)
C2 C3 C4 C5 20.8(3)
O1 C3 C4 C9 20.8(3)
C2 C3 C4 C9 -158.91(18)
N1 C17 N3 N4 -0.3(2)
S1 C17 N3 N4 -179.50(14)
C18 N4 N3 C17 -0.2(2)
C16 C11 C12 C13 -0.1(3)
C10 C11 C12 C13 -175.60(17)
C9 C4 C5 C6 0.5(3)
C3 C4 C5 C6 -179.24(18)
C11 C12 C13 C14 -0.1(3)
N3 N4 C18 N1 0.6(2)
N3 N4 C18 C19 -179.37(18)
C17 N1 C18 N4 -0.8(2)
N2 N1 C18 N4 -170.22(17)
C17 N1 C18 C19 179.21(17)
N2 N1 C18 C19 9.8(3)
C12 C13 C14 C15 0.0(3)
C5 C4 C9 C8 -1.5(3)
C3 C4 C9 C8 178.26(19)
C8 C7 C6 C5 -1.3(3)
C4 C5 C6 C7 0.9(3)
C10 C1 C2 C3 178.23(17)
S1 C1 C2 C3 -1.4(3)
O1 C3 C2 C1 8.5(3)
C4 C3 C2 C1 -171.72(18)
C21 C20 C19 C24 1.8(3)
C21 C20 C19 C18 -178.87(19)
C23 C24 C19 C20 -2.0(3)
C23 C24 C19 C18 178.63(19)
N4 C18 C19 C20 -152.6(2)
N1 C18 C19 C20 27.5(3)
N4 C18 C19 C24 26.8(3)
N1 C18 C19 C24 -153.19(19)
C19 C20 C21 C22 -0.6(3)
C13 C14 C15 C16 0.2(3)
C11 C16 C15 C14 -0.4(3)
C20 C21 C22 C23 -0.3(3)
C21 C22 C23 C24 0.0(3)
C19 C24 C23 C22 1.1(3)
C6 C7 C8 C9 0.4(3)
C4 C9 C8 C7 1.1(3)
